data_4510183
loop_
_publ_author_name
'Biswas, Soumava'
'Jena, Himanshu Sekhar'
'Goswami, Soumyabrata'
'Sanda, Suresh'
'Konar, Sanjit'

_publ_section_title
;
 Synthesis and Characterization of Two Lanthanide (Gd3+and Dy3+)-Based
 Three-Dimensional Metal Organic Frameworks with Squashed
 Metallomacrocycle Type Building Blocks and Their Magnetic, Sorption, and
 Fluorescence Properties Study
;
_journal_issue 3
_journal_name_full 'Crystal Growth &amp; Design'
_journal_page_first 1287
_journal_paper_doi 10.1021/cg401804e
_journal_volume 14
_journal_year 2014
_chemical_formula_moiety 'C75 H60 Dy2 N2 O22, (C3 H7 N O)'
_chemical_formula_sum 'C78 H67 Dy2 N3 O23'
_chemical_formula_weight 1739.37
_chemical_name_systematic
; 
 ? 
;
_space_group_IT_number 15
_symmetry_cell_setting monoclinic
_symmetry_space_group_name_Hall '-C 2yc'
_symmetry_space_group_name_H-M 'C 1 2/c 1'
_atom_sites_solution_hydrogens geom
_atom_sites_solution_primary direct
_atom_sites_solution_secondary difmap
_audit_creation_method SHELXL-97
_cell_angle_alpha 90.00
_cell_angle_beta 120.13(5)
_cell_angle_gamma 90.00
_cell_formula_units_Z 4
_cell_length_a 31.28(3)
_cell_length_b 14.735(13)
_cell_length_c 28.51(5)
_cell_measurement_reflns_used 2247
_cell_measurement_temperature 296(2)
_cell_measurement_theta_max 24.22
_cell_measurement_theta_min 4.95
_cell_volume 11365(3)
_computing_cell_refinement 'Bruker SAINT'
_computing_data_collection 'Bruker APEX2'
_computing_data_reduction 'Bruker SAINT'
_computing_molecular_graphics 'Bruker SHELXTL'
_computing_publication_material 'Bruker SHELXTL'
_computing_structure_refinement 'SHELXL-97 (Sheldrick, 2008)'
_computing_structure_solution 'SHELXS-97 (Sheldrick, 2008)'
_diffrn_ambient_temperature 296(2)
_diffrn_measured_fraction_theta_full 1.00
_diffrn_measured_fraction_theta_max 1.00
_diffrn_measurement_device_type 'Bruker APEX-II CCD'
_diffrn_measurement_method '\f and \w scans'
_diffrn_radiation_monochromator graphite
_diffrn_radiation_source 'fine-focus sealed tube'
_diffrn_radiation_type MoK\a
_diffrn_radiation_wavelength 0.71073
_diffrn_reflns_av_R_equivalents 0.0000
_diffrn_reflns_av_sigmaI/netI 0.0443
_diffrn_reflns_limit_h_max 33
_diffrn_reflns_limit_h_min -40
_diffrn_reflns_limit_k_max 0
_diffrn_reflns_limit_k_min -19
_diffrn_reflns_limit_l_max 33
_diffrn_reflns_limit_l_min -37
_diffrn_reflns_number 13415
_diffrn_reflns_theta_full 27.61
_diffrn_reflns_theta_max 27.61
_diffrn_reflns_theta_min 1.51
_exptl_absorpt_coefficient_mu 1.353
_exptl_absorpt_correction_T_max 0.685
_exptl_absorpt_correction_T_min 0.582
_exptl_absorpt_correction_type multi-scan
_exptl_absorpt_process_details multi-scan
_exptl_crystal_colour Yellow
_exptl_crystal_density_diffrn 1.016
_exptl_crystal_density_method 'not measured'
_exptl_crystal_description Cube
_exptl_crystal_F_000 3312.0
_exptl_crystal_size_max 0.42
_exptl_crystal_size_mid 0.34
_exptl_crystal_size_min 0.28
_refine_diff_density_max 1.131
_refine_diff_density_min -1.321
_refine_diff_density_rms 0.314
_refine_ls_extinction_method none
_refine_ls_goodness_of_fit_ref 1.251
_refine_ls_hydrogen_treatment constr
_refine_ls_matrix_type full
_refine_ls_number_parameters 461
_refine_ls_number_reflns 13215
_refine_ls_number_restraints 0
_refine_ls_restrained_S_all 1.251
_refine_ls_R_factor_all 0.1001
_refine_ls_R_factor_gt 0.0737
_refine_ls_shift/su_max 0.002
_refine_ls_shift/su_mean 0.000
_refine_ls_structure_factor_coef Fsqd
_refine_ls_weighting_details 'calc w=1/[\s^2^(Fo^2^)+(0.0800P)^2^+0.4919P] where P=(Fo^2^+2Fc^2^)/3'
_refine_ls_weighting_scheme calc
_refine_ls_wR_factor_gt 0.2349
_refine_ls_wR_factor_ref 0.2498
_reflns_number_gt 9604
_reflns_number_total 13215
_reflns_threshold_expression >2sigma(I)
_cod_data_source_file cg401804e_si_003.cif
_cod_data_source_block Dy-Pam
_cod_depositor_comments
;
The following automatic conversions were performed:

'_symmetry_cell_setting' value 'Monoclinic' changed to 'monoclinic'
according to
/usr/data/users/saulius/crontab/automatic-downloads/current/ACS/lib/dictionaries/cif_core.dic
dictionary named 'cif_core.dic' version 2.4.2 from 2011-04-26.

Automatic conversion script
Id: cif_fix_values 2281 2013-09-26 08:29:07Z andrius 
;
_cod_original_cell_volume 11365(24)
_cod_original_sg_symbol_H-M 'C 2/c'
_cod_database_code 4510183

loop_
_symmetry_equiv_pos_as_xyz
'x, y, z'
'-x, y, -z+1/2'
'x+1/2, y+1/2, z'
'-x+1/2, y+1/2, -z+1/2'
'-x, -y, -z'
'x, -y, z-1/2'
'-x+1/2, -y+1/2, -z'
'x+1/2, -y+1/2, z-1/2'

loop_
_atom_site_label
_atom_site_type_symbol
_atom_site_fract_x
_atom_site_fract_y
_atom_site_fract_z
_atom_site_U_iso_or_equiv
_atom_site_adp_type
_atom_site_occupancy
_atom_site_symmetry_multiplicity
_atom_site_calc_flag
_atom_site_refinement_flags
Dy1 Dy 0.231937(14) 0.88217(3) 0.512459(14) 0.02509(14) Uani 1 1 d .
C26 C 0.1912(3) 0.9713(7) 0.6278(4) 0.0312(19) Uani 1 1 d .
C27 C 0.2266(3) 0.9602(7) 0.6844(4) 0.034(2) Uani 1 1 d .
C29 C 0.1680(4) 1.0184(7) 0.7077(4) 0.038(2) Uani 1 1 d .
C35 C 0.1456(4) 1.0041(7) 0.6130(4) 0.039(2) Uani 1 1 d .
H35 H 0.1228 1.0120 0.5763 0.047 Uiso 1 1 calc R
C28 C 0.2161(4) 0.9880(7) 0.7238(4) 0.035(2) Uani 1 1 d .
C34 C 0.1318(4) 1.0261(8) 0.6513(4) 0.042(2) Uani 1 1 d .
C30 C 0.1522(5) 1.0404(9) 0.7458(5) 0.052(3) Uani 1 1 d .
H30 H 0.1742 1.0344 0.7828 0.063 Uiso 1 1 calc R
C31 C 0.1050(5) 1.0701(11) 0.7279(6) 0.069(4) Uani 1 1 d .
H31 H 0.0959 1.0857 0.7533 0.083 Uiso 1 1 calc R
C32 C 0.0703(5) 1.0777(12) 0.6732(6) 0.074(5) Uani 1 1 d .
H32 H 0.0384 1.0976 0.6623 0.088 Uiso 1 1 calc R
O7 O 0.2709(3) 0.9231(6) 0.6996(3) 0.0445(18) Uani 1 1 d .
H7 H 0.2696 0.8959 0.6738 0.067 Uiso 1 1 calc R
C3 C 0.0825(3) 0.7926(6) 0.3297(3) 0.0290(18) Uani 1 1 d .
C12 C 0.0000 0.8283(10) 0.2500 0.037(3) Uani 1 2 d S
H12A H -0.0001 0.8673 0.2774 0.044 Uiso 0.50 1 calc PR
H12B H 0.0001 0.8673 0.2226 0.044 Uiso 0.50 1 calc PR
C1 C 0.1647(3) 0.7623(7) 0.4141(3) 0.0295(19) Uani 1 1 d .
C5 C 0.0567(3) 0.7068(8) 0.2481(4) 0.037(2) Uani 1 1 d .
C4 C 0.0474(3) 0.7736(7) 0.2763(3) 0.0292(19) Uani 1 1 d .
C2 C 0.1264(3) 0.7400(6) 0.3571(3) 0.0278(18) Uani 1 1 d .
C11 C 0.1339(3) 0.6705(8) 0.3316(4) 0.044(3) Uani 1 1 d .
H11 H 0.1616 0.6338 0.3505 0.053 Uiso 1 1 calc R
C10 C 0.0998(4) 0.6523(9) 0.2760(4) 0.049(3) Uani 1 1 d .
C6 C 0.0254(4) 0.6902(10) 0.1919(4) 0.054(3) Uani 1 1 d .
H6 H -0.0026 0.7258 0.1723 0.065 Uiso 1 1 calc R
C7 C 0.0355(5) 0.6234(13) 0.1661(5) 0.083(6) Uani 1 1 d .
H7A H 0.0148 0.6148 0.1291 0.100 Uiso 1 1 calc R
C8 C 0.0776(5) 0.5660(16) 0.1954(7) 0.114(9) Uani 1 1 d .
H8 H 0.0834 0.5185 0.1779 0.137 Uiso 1 1 calc R
O1 O 0.0733(3) 0.8607(6) 0.3549(3) 0.051(2) Uani 1 1 d .
H1 H 0.0996 0.8821 0.3786 0.076 Uiso 1 1 calc R
C17 C 0.3030(4) 0.8711(7) 0.3019(4) 0.037(2) Uani 1 1 d .
C18 C 0.3143(5) 0.8864(9) 0.2602(4) 0.049(3) Uani 1 1 d .
H18 H 0.3040 0.9396 0.2399 0.059 Uiso 1 1 calc R
C20 C 0.3562(6) 0.7435(10) 0.2778(6) 0.067(4) Uani 1 1 d .
H20 H 0.3730 0.7008 0.2690 0.081 Uiso 1 1 calc R
C22 C 0.3206(4) 0.7896(8) 0.3316(4) 0.039(2) Uani 1 1 d .
C21 C 0.3473(5) 0.7270(9) 0.3189(5) 0.057(3) Uani 1 1 d .
H21 H 0.3589 0.6737 0.3389 0.069 Uiso 1 1 calc R
C19 C 0.3409(5) 0.8216(10) 0.2497(5) 0.065(4) Uani 1 1 d .
H19 H 0.3483 0.8327 0.2224 0.078 Uiso 1 1 calc R
C14 C 0.2882(3) 0.8347(7) 0.3893(3) 0.0295(19) Uani 1 1 d .
C15 C 0.2698(4) 0.9155(7) 0.3587(3) 0.0319(19) Uani 1 1 d .
C16 C 0.2753(4) 0.9334(7) 0.3141(4) 0.034(2) Uani 1 1 d .
C23 C 0.3127(4) 0.7737(7) 0.3754(4) 0.035(2) Uani 1 1 d .
H23 H 0.3245 0.7204 0.3953 0.042 Uiso 1 1 calc R
O2 O 0.1591(2) 0.8350(5) 0.4341(2) 0.0352(15) Uani 1 1 d .
O3 O 0.2453(3) 0.9775(5) 0.3718(3) 0.0401(17) Uani 1 1 d .
H3 H 0.2384 0.9551 0.3935 0.060 Uiso 1 1 calc R
C24 C 0.2549(4) 1.0217(7) 0.2826(3) 0.035(2) Uani 1 1 d .
H24A H 0.2411 1.0571 0.3005 0.042 Uiso 1 1 calc R
H24B H 0.2823 1.0561 0.2847 0.042 Uiso 1 1 calc R
C13 C 0.2811(3) 0.8140(6) 0.4361(3) 0.0280(18) Uani 1 1 d .
C25 C 0.2053(3) 0.9493(6) 0.5866(3) 0.0305(19) Uani 1 1 d .
O5 O 0.2488(2) 0.9218(6) 0.6017(3) 0.0414(17) Uani 1 1 d .
O6 O 0.1738(3) 0.9536(5) 0.5365(3) 0.0410(17) Uani 1 1 d .
O4 O 0.2594(2) 0.8717(5) 0.4491(2) 0.0323(14) Uani 1 1 d .
O11 O 0.2964(3) 0.9894(6) 0.5462(3) 0.058(2) Uani 1 1 d .
O9 O 0.2031(2) 0.7607(5) 0.5406(2) 0.0323(14) Uani 1 1 d .
O8 O 0.2992(2) 0.7887(5) 0.5612(2) 0.0373(16) Uani 1 1 d .
C33 C 0.0831(5) 1.0559(10) 0.6361(5) 0.066(4) Uani 1 1 d .
H33 H 0.0596 1.0603 0.5994 0.079 Uiso 1 1 calc R
C36 C 0.1940(9) 1.0859(15) 0.4664(10) 0.124(8) Uani 1 1 d .
H36 H 0.1956 1.0938 0.4997 0.149 Uiso 1 1 calc R
C38 C 0.1800(18) 1.150(3) 0.3833(14) 0.30(3) Uani 1 1 d .
H38A H 0.1704 1.0889 0.3706 0.456 Uiso 1 1 calc R
H38B H 0.2108 1.1637 0.3852 0.456 Uiso 1 1 calc R
H38C H 0.1550 1.1912 0.3587 0.456 Uiso 1 1 calc R
N1 N 0.1856(13) 1.1592(16) 0.4369(12) 0.199(13) Uani 1 1 d .
O10 O 0.1997(3) 1.0118(5) 0.4558(3) 0.053(2) Uani 1 1 d .
C9 C 0.1085(5) 0.5810(13) 0.2479(6) 0.088(6) Uani 1 1 d .
H9 H 0.1362 0.5443 0.2667 0.105 Uiso 1 1 calc R
C37 C 0.1786(19) 1.2515(18) 0.466(2) 0.36(4) Uani 1 1 d .
H37A H 0.1985 1.2461 0.5045 0.535 Uiso 1 1 calc R
H37B H 0.1445 1.2579 0.4556 0.535 Uiso 1 1 calc R
H37C H 0.1889 1.3038 0.4540 0.535 Uiso 1 1 calc R

loop_
_atom_site_aniso_label
_atom_site_aniso_U_11
_atom_site_aniso_U_22
_atom_site_aniso_U_33
_atom_site_aniso_U_23
_atom_site_aniso_U_13
_atom_site_aniso_U_12
Dy1 0.0257(2) 0.0369(2) 0.01240(18) 0.00098(16) 0.00939(15) 0.00339(18)
C26 0.035(5) 0.035(5) 0.026(4) -0.007(4) 0.018(4) 0.003(4)
C27 0.036(5) 0.045(6) 0.026(4) -0.004(4) 0.019(4) 0.007(4)
C29 0.046(5) 0.043(6) 0.033(5) -0.011(4) 0.026(4) 0.002(5)
C35 0.039(5) 0.048(6) 0.026(4) -0.002(4) 0.013(4) 0.012(5)
C28 0.041(5) 0.044(6) 0.025(4) -0.008(4) 0.021(4) 0.000(4)
C34 0.040(5) 0.055(7) 0.036(5) -0.006(5) 0.023(5) 0.012(5)
C30 0.058(7) 0.069(8) 0.045(6) -0.016(6) 0.037(6) 0.002(6)
C31 0.059(8) 0.102(12) 0.065(8) -0.027(8) 0.047(7) 0.005(8)
C32 0.051(7) 0.119(13) 0.056(8) -0.014(8) 0.031(6) 0.029(8)
O7 0.043(4) 0.070(5) 0.022(3) -0.010(3) 0.017(3) 0.015(4)
C3 0.024(4) 0.035(5) 0.020(4) 0.001(3) 0.005(3) 0.000(4)
C12 0.031(6) 0.042(8) 0.021(6) 0.000 0.001(5) 0.000
C1 0.020(4) 0.044(6) 0.022(4) 0.003(4) 0.009(3) 0.001(4)
C5 0.025(4) 0.060(7) 0.022(4) -0.007(4) 0.009(4) -0.005(4)
C4 0.021(4) 0.037(5) 0.021(4) 0.002(4) 0.005(3) -0.004(4)
C2 0.021(4) 0.037(5) 0.021(4) 0.003(4) 0.007(3) 0.001(3)
C11 0.022(4) 0.056(7) 0.045(6) -0.008(5) 0.010(4) 0.007(4)
C10 0.029(5) 0.070(8) 0.043(6) -0.020(6) 0.014(4) 0.001(5)
C6 0.026(5) 0.095(10) 0.034(5) -0.018(6) 0.011(4) -0.007(6)
C7 0.037(6) 0.155(17) 0.046(7) -0.048(9) 0.012(5) -0.004(8)
C8 0.040(7) 0.18(2) 0.093(12) -0.097(14) 0.015(8) 0.008(10)
O1 0.031(4) 0.061(5) 0.033(4) -0.017(3) -0.004(3) 0.013(4)
C17 0.046(5) 0.049(6) 0.026(4) 0.003(4) 0.026(4) -0.002(5)
C18 0.068(7) 0.060(7) 0.039(6) 0.005(5) 0.041(6) -0.004(6)
C20 0.106(11) 0.062(8) 0.081(9) 0.013(7) 0.082(9) 0.022(8)
C22 0.049(6) 0.048(6) 0.032(5) 0.003(4) 0.029(5) 0.005(5)
C21 0.086(9) 0.051(7) 0.065(8) 0.018(6) 0.061(8) 0.016(7)
C19 0.084(9) 0.086(10) 0.060(8) 0.010(7) 0.063(8) 0.009(8)
C14 0.035(4) 0.040(5) 0.019(4) 0.004(4) 0.017(4) 0.003(4)
C15 0.043(5) 0.036(5) 0.022(4) 0.006(4) 0.020(4) 0.002(4)
C16 0.040(5) 0.041(6) 0.025(4) 0.003(4) 0.021(4) -0.001(4)
C23 0.046(5) 0.035(5) 0.037(5) 0.005(4) 0.031(4) 0.002(4)
O2 0.026(3) 0.056(5) 0.015(3) 0.000(3) 0.005(2) 0.003(3)
O3 0.061(4) 0.042(4) 0.028(3) 0.012(3) 0.031(3) 0.017(3)
C24 0.044(5) 0.041(6) 0.022(4) 0.006(4) 0.018(4) -0.004(4)
C13 0.031(4) 0.037(5) 0.015(3) 0.000(3) 0.010(3) 0.001(4)
C25 0.039(5) 0.032(5) 0.024(4) -0.007(4) 0.019(4) -0.002(4)
O5 0.032(3) 0.072(5) 0.024(3) -0.015(3) 0.017(3) 0.001(3)
O6 0.050(4) 0.050(4) 0.024(3) -0.001(3) 0.019(3) 0.011(3)
O4 0.038(3) 0.043(4) 0.023(3) 0.007(3) 0.021(3) 0.008(3)
O11 0.069(5) 0.068(6) 0.040(4) -0.018(4) 0.029(4) -0.028(5)
O9 0.034(3) 0.042(4) 0.026(3) 0.007(3) 0.020(3) 0.007(3)
O8 0.023(3) 0.066(5) 0.017(3) 0.009(3) 0.006(2) 0.010(3)
C33 0.049(7) 0.092(11) 0.052(7) -0.015(7) 0.022(6) 0.026(7)
C36 0.16(2) 0.077(13) 0.116(17) 0.037(13) 0.051(16) 0.036(14)
C38 0.45(7) 0.39(6) 0.17(3) 0.14(3) 0.23(4) 0.34(5)
N1 0.34(4) 0.100(16) 0.22(3) 0.061(18) 0.18(3) 0.08(2)
O10 0.083(6) 0.033(4) 0.053(5) 0.018(4) 0.041(5) 0.027(4)
C9 0.035(6) 0.122(14) 0.082(10) -0.061(10) 0.011(6) 0.014(7)
C37 0.36(6) 0.050(16) 0.59(10) -0.04(3) 0.19(7) 0.04(3)

loop_
_atom_type_symbol
_atom_type_description
_atom_type_scat_dispersion_real
_atom_type_scat_dispersion_imag
_atom_type_scat_source
C C 0.0033 0.0016 'International Tables Vol C Tables 4.2.6.8 and 6.1.1.4'
H H 0.0000 0.0000 'International Tables Vol C Tables 4.2.6.8 and 6.1.1.4'
N N 0.0061 0.0033 'International Tables Vol C Tables 4.2.6.8 and 6.1.1.4'
O O 0.0106 0.0060 'International Tables Vol C Tables 4.2.6.8 and 6.1.1.4'
Dy Dy -0.1892 4.4098 'International Tables Vol C Tables 4.2.6.8 and 6.1.1.4'

loop_
_geom_angle_atom_site_label_1
_geom_angle_atom_site_label_2
_geom_angle_atom_site_label_3
_geom_angle
_geom_angle_site_symmetry_1
_geom_angle_site_symmetry_3
O8 Dy1 O9 74.1(2) . .
O8 Dy1 O11 79.6(3) . .
O9 Dy1 O11 141.1(3) . .
O8 Dy1 O2 123.4(3) . .
O9 Dy1 O2 75.0(2) . .
O11 Dy1 O2 143.9(3) . .
O8 Dy1 O4 81.4(2) . .
O9 Dy1 O4 124.6(2) . .
O11 Dy1 O4 77.9(3) . .
O2 Dy1 O4 78.8(2) . .
O8 Dy1 O10 146.9(3) . .
O9 Dy1 O10 138.5(3) . .
O11 Dy1 O10 73.9(3) . .
O2 Dy1 O10 73.4(3) . .
O4 Dy1 O10 74.1(3) . .
O8 Dy1 O5 81.8(2) . .
O9 Dy1 O5 74.8(3) . .
O11 Dy1 O5 73.5(3) . .
O2 Dy1 O5 132.2(2) . .
O4 Dy1 O5 148.9(2) . .
O10 Dy1 O5 108.5(3) . .
O8 Dy1 O6 131.4(2) . .
O9 Dy1 O6 76.5(2) . .
O11 Dy1 O6 101.5(3) . .
O2 Dy1 O6 83.9(2) . .
O4 Dy1 O6 147.0(2) . .
O10 Dy1 O6 74.1(3) . .
O5 Dy1 O6 53.4(2) . .
O8 Dy1 C25 106.4(3) . .
O9 Dy1 C25 72.4(3) . .
O11 Dy1 C25 88.5(3) . .
O2 Dy1 C25 107.8(3) . .
O4 Dy1 C25 163.0(3) . .
O10 Dy1 C25 92.5(3) . .
O5 Dy1 C25 26.8(2) . .
O6 Dy1 C25 26.7(2) . .
C35 C26 C27 119.1(8) . .
C35 C26 C25 120.9(8) . .
C27 C26 C25 119.9(8) . .
O7 C27 C28 119.1(8) . .
O7 C27 C26 119.8(7) . .
C28 C27 C26 121.1(8) . .
C28 C29 C34 120.3(8) . .
C28 C29 C30 122.7(10) . .
C34 C29 C30 117.0(9) . .
C26 C35 C34 121.8(9) . .
C27 C28 C29 118.7(9) . .
C27 C28 C24 119.3(9) . 6_576
C29 C28 C24 121.9(8) . 6_576
C35 C34 C29 118.7(9) . .
C35 C34 C33 122.2(10) . .
C29 C34 C33 119.1(9) . .
C31 C30 C29 120.3(11) . .
C32 C31 C30 122.3(11) . .
C33 C32 C31 119.4(12) . .
O1 C3 C4 118.2(8) . .
O1 C3 C2 121.3(8) . .
C4 C3 C2 120.4(8) . .
C4 C12 C4 115.8(12) 2 .
O8 C1 O2 123.2(8) 7_566 .
O8 C1 C2 119.3(9) 7_566 .
O2 C1 C2 117.4(8) . .
C4 C5 C6 123.3(10) . .
C4 C5 C10 119.3(8) . .
C6 C5 C10 117.3(10) . .
C5 C4 C3 119.9(8) . .
C5 C4 C12 121.8(7) . .
C3 C4 C12 118.3(8) . .
C11 C2 C3 120.1(8) . .
C11 C2 C1 119.6(8) . .
C3 C2 C1 120.3(8) . .
C2 C11 C10 120.6(10) . .
C11 C10 C5 119.3(10) . .
C11 C10 C9 121.1(11) . .
C5 C10 C9 119.7(10) . .
C7 C6 C5 121.4(12) . .
C6 C7 C8 120.6(12) . .
C9 C8 C7 119.7(13) . .
C16 C17 C22 120.5(8) . .
C16 C17 C18 122.8(10) . .
C22 C17 C18 116.7(9) . .
C19 C18 C17 119.8(11) . .
C19 C20 C21 120.1(12) . .
C21 C22 C23 120.7(10) . .
C21 C22 C17 120.5(9) . .
C23 C22 C17 118.8(9) . .
C20 C21 C22 120.7(12) . .
C20 C19 C18 122.1(10) . .
C23 C14 C15 119.4(8) . .
C23 C14 C13 118.9(8) . .
C15 C14 C13 121.7(8) . .
O3 C15 C16 118.0(8) . .
O3 C15 C14 120.5(7) . .
C16 C15 C14 121.5(9) . .
C15 C16 C17 118.2(9) . .
C15 C16 C24 119.4(9) . .
C17 C16 C24 122.3(8) . .
C14 C23 C22 121.5(9) . .
C1 O2 Dy1 113.0(5) . .
C28 C24 C16 116.1(9) 6_575 .
O4 C13 O9 124.6(8) . 7_566
O4 C13 C14 118.2(8) . .
O9 C13 C14 117.3(8) 7_566 .
O6 C25 O5 119.4(8) . .
O6 C25 C26 120.9(8) . .
O5 C25 C26 119.7(8) . .
O6 C25 Dy1 61.6(5) . .
O5 C25 Dy1 58.0(4) . .
C26 C25 Dy1 172.0(7) . .
C25 O5 Dy1 95.2(5) . .
C25 O6 Dy1 91.6(5) . .
C13 O4 Dy1 136.8(6) . .
C13 O9 Dy1 137.9(6) 7_566 .
C1 O8 Dy1 178.1(6) 7_566 .
C32 C33 C34 121.9(12) . .
O10 C36 N1 127(3) . .
C36 N1 C38 118(3) . .
C36 N1 C37 113(3) . .
C38 N1 C37 128(3) . .
C36 O10 Dy1 129.9(13) . .
C8 C9 C10 121.2(14) . .

loop_
_geom_bond_atom_site_label_1
_geom_bond_atom_site_label_2
_geom_bond_distance
_geom_bond_site_symmetry_2
Dy1 O8 2.305(7) .
Dy1 O9 2.321(7) .
Dy1 O11 2.354(8) .
Dy1 O2 2.356(6) .
Dy1 O4 2.363(6) .
Dy1 O10 2.375(8) .
Dy1 O5 2.396(7) .
Dy1 O6 2.476(7) .
Dy1 C25 2.813(9) .
C26 C35 1.359(13) .
C26 C27 1.435(13) .
C26 C25 1.482(11) .
C27 O7 1.342(11) .
C27 C28 1.382(12) .
C29 C28 1.407(14) .
C29 C34 1.432(14) .
C29 C30 1.438(13) .
C35 C34 1.398(13) .
C28 C24 1.504(13) 6_576
C34 C33 1.427(15) .
C30 C31 1.371(17) .
C31 C32 1.386(19) .
C32 C33 1.347(17) .
C3 O1 1.346(12) .
C3 C4 1.388(11) .
C3 C2 1.421(12) .
C12 C4 1.515(12) 2
C12 C4 1.515(12) .
C1 O8 1.240(11) 7_566
C1 O2 1.267(12) .
C1 C2 1.493(12) .
C5 C4 1.391(14) .
C5 C6 1.418(13) .
C5 C10 1.421(15) .
C2 C11 1.343(14) .
C11 C10 1.422(14) .
C10 C9 1.428(17) .
C6 C7 1.356(18) .
C7 C8 1.43(2) .
C8 C9 1.33(2) .
C17 C16 1.418(14) .
C17 C22 1.412(15) .
C17 C18 1.420(12) .
C18 C19 1.396(17) .
C20 C19 1.344(19) .
C20 C21 1.357(15) .
C22 C21 1.406(15) .
C22 C23 1.410(12) .
C14 C23 1.363(13) .
C14 C15 1.417(13) .
C14 C13 1.491(11) .
C15 O3 1.358(11) .
C15 C16 1.393(11) .
C16 C24 1.527(14) .
C24 C28 1.504(13) 6_575
C13 O4 1.254(11) .
C13 O9 1.252(11) 7_566
C25 O6 1.266(11) .
C25 O5 1.272(11) .
O9 C13 1.252(11) 7_566
O8 C1 1.240(11) 7_566
C36 O10 1.17(2) .
C36 N1 1.31(3) .
C38 N1 1.45(3) .
N1 C37 1.66(4) .
